data_7234435
loop_
_publ_author_name
'Wang, Juan'
'Yang, Mingfang'
'Sun, Juan'
'Li, Hui'
'Liu, Jinjin'
'Wang, Qinglun'
'Li, Licun'
'Ma, Yue'
'Zhao, Bin'
'Cheng, Peng'

_publ_section_title
;
 Enhancing the energy barrier of dysprosium(iii) single-molecule magnets
 by tuning the magnetic interactions through different N-oxide bridging
 ligands
;
_journal_issue 41
_journal_name_full CrystEngComm
_journal_page_first 6219
_journal_paper_doi 10.1039/C9CE01378D
_journal_volume 21
_journal_year 2019
_chemical_formula_moiety 'C38 H14 F36 N4 O14 Tb2'
_chemical_formula_sum 'C38 H14 F36 N4 O14 Tb2'
_chemical_formula_weight 1752.37
_space_group_crystal_system monoclinic
_space_group_IT_number 15
_space_group_name_Hall '-C 2yc'
_space_group_name_H-M_alt 'C 1 2/c 1'
_symmetry_space_group_name_Hall '-C 2yc'
_symmetry_space_group_name_H-M 'C 1 2/c 1'
_atom_sites_solution_hydrogens geom
_audit_creation_method SHELXL-2014/7
_audit_update_record
;
2019-03-05 deposited with the CCDC.    2019-09-30 downloaded from the CCDC.
;
_cell_angle_alpha 90
_cell_angle_beta 104.26(3)
_cell_angle_gamma 90
_cell_formula_units_Z 4
_cell_length_a 21.080(4)
_cell_length_b 12.930(3)
_cell_length_c 22.428(5)
_cell_measurement_reflns_used 6678
_cell_measurement_temperature 133.15
_cell_measurement_theta_max 25.0441
_cell_measurement_theta_min 1.8639
_cell_volume 5925(2)
_computing_cell_refinement
;
CrystalClear-SM Expert 2.1 b42 (Rigaku, 2015)
;
_computing_data_collection
;
CrystalClear-SM Expert 2.1 b42 (Rigaku, 2015)
;
_computing_data_reduction
;
CrystalClear-SM Expert 2.1 b42 (Rigaku, 2015)
;
_computing_structure_refinement 'SHELXL-2014/7 (Sheldrick, 2014)'
_computing_structure_solution 'SHELXL-2014/7 (Sheldrick, 2014)'
_diffrn_ambient_temperature 133.15
_diffrn_measured_fraction_theta_full 0.998
_diffrn_measured_fraction_theta_max 0.998
_diffrn_measurement_device_type 'Rigaku Pilatus 200K'
_diffrn_measurement_method 'profile data from \w-scans'
_diffrn_radiation_type MoK\a
_diffrn_radiation_wavelength 0.71073
_diffrn_reflns_av_R_equivalents 0.0626
_diffrn_reflns_av_unetI/netI 0.0540
_diffrn_reflns_Laue_measured_fraction_full 0.998
_diffrn_reflns_Laue_measured_fraction_max 0.998
_diffrn_reflns_limit_h_max 24
_diffrn_reflns_limit_h_min -25
_diffrn_reflns_limit_k_max 15
_diffrn_reflns_limit_k_min -14
_diffrn_reflns_limit_l_max 26
_diffrn_reflns_limit_l_min -26
_diffrn_reflns_number 23123
_diffrn_reflns_point_group_measured_fraction_full 0.998
_diffrn_reflns_point_group_measured_fraction_max 0.998
_diffrn_reflns_theta_full 25.009
_diffrn_reflns_theta_max 25.009
_diffrn_reflns_theta_min 1.864
_exptl_absorpt_coefficient_mu 2.541
_exptl_absorpt_correction_T_max 0.776
_exptl_absorpt_correction_T_min 0.639
_exptl_absorpt_correction_type multi-scan
_exptl_absorpt_process_details SADABS
_exptl_crystal_colour colorless
_exptl_crystal_density_diffrn 1.965
_exptl_crystal_description block
_exptl_crystal_F_000 3344
_exptl_crystal_size_max 0.25
_exptl_crystal_size_mid 0.15
_exptl_crystal_size_min 0.10
_refine_diff_density_max 1.249
_refine_diff_density_min -2.105
_refine_diff_density_rms 0.133
_refine_ls_extinction_method none
_refine_ls_goodness_of_fit_ref 1.173
_refine_ls_hydrogen_treatment constr
_refine_ls_matrix_type full
_refine_ls_number_parameters 424
_refine_ls_number_reflns 5234
_refine_ls_number_restraints 195
_refine_ls_restrained_S_all 1.303
_refine_ls_R_factor_all 0.0827
_refine_ls_R_factor_gt 0.0671
_refine_ls_shift/su_max 0.001
_refine_ls_shift/su_mean 0.000
_refine_ls_structure_factor_coef Fsqd
_refine_ls_weighting_details 'w=1/[\s^2^(Fo^2^)+(0.0968P)^2^+4.4963P] where P=(Fo^2^+2Fc^2^)/3'
_refine_ls_weighting_scheme calc
_refine_ls_wR_factor_gt 0.1717
_refine_ls_wR_factor_ref 0.1879
_reflns_Friedel_coverage 0.000
_reflns_number_gt 4148
_reflns_number_total 5234
_reflns_threshold_expression 'I > 2\s(I)'
_cod_data_source_file c9ce01378d2.cif
_cod_data_source_block shelxl_CCDC1
_cod_depositor_comments 'Adding full bibliography for 7234434--7234439.cif.'
_cod_database_code 7234435
_shelx_shelxl_version_number 2014/7
_shelx_space_group_comment
;
The symmetry employed for this shelxl refinement is uniquely defined
by the following loop, which should always be used as a source of
symmetry information in preference to the above space-group names.
They are only intended as comments.
;

loop_
_space_group_symop_operation_xyz
'x, y, z'
'-x, y, -z+1/2'
'x+1/2, y+1/2, z'
'-x+1/2, y+1/2, -z+1/2'
'-x, -y, -z'
'x, -y, z-1/2'
'-x+1/2, -y+1/2, -z'
'x+1/2, -y+1/2, z-1/2'

loop_
_atom_site_label
_atom_site_type_symbol
_atom_site_fract_x
_atom_site_fract_y
_atom_site_fract_z
_atom_site_U_iso_or_equiv
_atom_site_adp_type
_atom_site_occupancy
_atom_site_site_symmetry_order
_atom_site_calc_flag
_atom_site_refinement_flags_posn
_atom_site_refinement_flags_adp
Tb1 Tb 0.30438(2) 0.23560(3) 0.09029(2) 0.0621(2) Uani 1 1 d . U
O1 O 0.3562(3) 0.2193(5) 0.1929(3) 0.0793(11) Uani 1 1 d . U
O2 O 0.3650(3) 0.0788(5) 0.1023(3) 0.0767(12) Uani 1 1 d . U
O3 O 0.2330(3) 0.1063(5) 0.1070(3) 0.0821(11) Uani 1 1 d . U
O4 O 0.2289(3) 0.3101(5) 0.1381(3) 0.0807(11) Uani 1 1 d . U
O5 O 0.3527(3) 0.3986(5) 0.1178(3) 0.0780(11) Uani 1 1 d . U
O6 O 0.3880(3) 0.2591(4) 0.0386(3) 0.0747(11) Uani 1 1 d . U
O7 O 0.2386(3) 0.3445(5) 0.0096(3) 0.0746(11) Uani 1 1 d . U
N1 N 0.2269(4) 0.4464(6) 0.0194(4) 0.082(2) Uani 1 1 d . .
N2 N 0.2055(9) 0.6488(10) 0.0391(7) 0.160(6) Uani 1 1 d . .
C1 C 0.4104(7) 0.1878(12) 0.2943(6) 0.111(4) Uani 1 1 d . U
C2 C 0.3905(4) 0.1520(8) 0.2262(4) 0.083(3) Uani 1 1 d . .
C3 C 0.4091(5) 0.0565(8) 0.2074(4) 0.083(3) Uani 1 1 d . .
H3 H 0.4317 0.0103 0.2369 0.099 Uiso 1 1 calc R U
C4 C 0.3950(4) 0.0290(7) 0.1469(4) 0.071(2) Uani 1 1 d . .
C5 C 0.4205(7) -0.0742(10) 0.1315(5) 0.104(4) Uani 1 1 d . .
C6 C 0.1680(8) -0.0100(14) 0.1436(11) 0.155(6) Uani 1 1 d . U
C7 C 0.1956(5) 0.0984(11) 0.1443(6) 0.099(3) Uani 1 1 d . U
C8 C 0.1792(6) 0.1740(13) 0.1776(7) 0.119(4) Uani 1 1 d . U
H8 H 0.1558 0.1571 0.2064 0.143 Uiso 1 1 calc R U
C9 C 0.1945(6) 0.2733(11) 0.1720(6) 0.098(3) Uani 1 1 d . U
C10 C 0.1671(11) 0.3589(18) 0.2084(12) 0.168(7) Uani 1 1 d . U
C11 C 0.4204(9) 0.5407(12) 0.1512(8) 0.126(5) Uani 1 1 d . .
C12 C 0.4053(5) 0.4409(8) 0.1146(5) 0.090(3) Uani 1 1 d . U
C13 C 0.4478(5) 0.4063(10) 0.0821(5) 0.100(3) Uani 1 1 d . U
H13 H 0.4864 0.4428 0.0848 0.120 Uiso 1 1 calc R U
C14 C 0.4358(4) 0.3187(9) 0.0452(5) 0.084(3) Uani 1 1 d . .
C15 C 0.4824(7) 0.2864(17) 0.0082(8) 0.127(5) Uani 1 1 d . .
C16 C 0.2713(6) 0.5151(8) 0.0089(5) 0.108(4) Uani 1 1 d . .
H16 H 0.3077 0.4956 -0.0049 0.129 Uiso 1 1 calc R U
C17 C 0.2576(8) 0.6187(11) 0.0206(8) 0.153(7) Uani 1 1 d . .
H17 H 0.2870 0.6691 0.0149 0.184 Uiso 1 1 calc R U
C18 C 0.1627(9) 0.5734(13) 0.0468(7) 0.140(6) Uani 1 1 d . .
H18 H 0.1250 0.5925 0.0585 0.168 Uiso 1 1 calc R U
C19 C 0.1735(6) 0.4702(9) 0.0376(5) 0.101(4) Uani 1 1 d . .
H19 H 0.1446 0.4195 0.0440 0.122 Uiso 1 1 calc R U
F4 F 0.4601(4) -0.1218(6) 0.1762(3) 0.139(3) Uani 1 1 d . .
F6 F 0.4537(4) -0.0634(7) 0.0874(4) 0.152(3) Uani 1 1 d . .
F5 F 0.3715(4) -0.1367(6) 0.1078(4) 0.149(3) Uani 1 1 d . .
F3 F 0.4431(4) 0.1096(7) 0.3297(3) 0.158(3) Uani 1 1 d . U
F2 F 0.3621(5) 0.2080(10) 0.3162(4) 0.178(4) Uani 1 1 d . U
F1 F 0.4497(8) 0.2636(9) 0.3011(5) 0.204(6) Uani 1 1 d . U
F18 F 0.4568(6) 0.2711(10) -0.0474(6) 0.201(5) Uani 1 1 d . U
F15 F 0.4799(5) 0.5710(10) 0.1594(6) 0.216(6) Uani 1 1 d . .
F9 F 0.2090(6) -0.0821(9) 0.1439(7) 0.215(5) Uani 1 1 d . .
F16 F 0.5273(6) 0.3531(12) 0.0075(6) 0.242(6) Uani 1 1 d . U
F12 F 0.1958(7) 0.4433(11) 0.2141(7) 0.246(7) Uani 1 1 d . U
F14 F 0.3830(7) 0.6110(10) 0.1301(7) 0.263(7) Uani 1 1 d . U
F7 F 0.1445(8) -0.0277(11) 0.1898(7) 0.271(7) Uani 1 1 d . U
F13 F 0.4153(7) 0.5294(11) 0.2056(6) 0.244(6) Uani 1 1 d . U
F10 F 0.1116(6) 0.3902(13) 0.1682(7) 0.257(7) Uani 1 1 d . U
F11 F 0.1474(10) 0.3285(13) 0.2508(8) 0.328(11) Uani 1 1 d . U
F8 F 0.1209(6) -0.0235(10) 0.0977(9) 0.284(9) Uani 1 1 d . U
F17 F 0.5130(8) 0.2088(12) 0.0254(7) 0.244(7) Uani 1 1 d . U

loop_
_atom_site_aniso_label
_atom_site_aniso_U_11
_atom_site_aniso_U_22
_atom_site_aniso_U_33
_atom_site_aniso_U_23
_atom_site_aniso_U_13
_atom_site_aniso_U_12
Tb1 0.0611(3) 0.0513(3) 0.0760(3) 0.00692(17) 0.0213(2) 0.00474(16)
O1 0.079(2) 0.066(2) 0.093(2) 0.0046(19) 0.0197(19) 0.0091(18)
O2 0.076(2) 0.062(2) 0.090(2) 0.003(2) 0.016(2) 0.009(2)
O3 0.080(2) 0.067(2) 0.099(2) 0.006(2) 0.0217(19) 0.0000(19)
O4 0.078(2) 0.069(2) 0.095(2) 0.004(2) 0.022(2) 0.009(2)
O5 0.075(2) 0.062(2) 0.096(2) 0.003(2) 0.0196(19) 0.0026(19)
O6 0.072(2) 0.064(2) 0.091(2) 0.0029(19) 0.025(2) 0.0014(19)
O7 0.074(2) 0.056(2) 0.092(2) 0.0035(19) 0.0173(18) 0.0066(19)
N1 0.101(5) 0.044(4) 0.093(5) 0.001(4) 0.010(4) 0.024(4)
N2 0.230(17) 0.066(8) 0.157(12) -0.018(8) -0.003(11) 0.042(10)
C1 0.115(8) 0.117(10) 0.086(7) -0.028(7) -0.002(6) 0.040(6)
C2 0.089(6) 0.084(7) 0.075(6) 0.018(5) 0.020(5) 0.018(5)
C3 0.093(6) 0.082(7) 0.076(6) 0.019(5) 0.023(5) 0.016(5)
C4 0.066(5) 0.062(6) 0.082(6) 0.015(4) 0.014(4) 0.015(4)
C5 0.137(10) 0.084(8) 0.087(7) 0.000(6) 0.019(7) 0.039(8)
C6 0.112(11) 0.131(15) 0.240(17) 0.058(14) 0.078(10) -0.030(10)
C7 0.087(7) 0.105(9) 0.114(9) 0.018(7) 0.041(6) 0.004(6)
C8 0.102(9) 0.136(11) 0.136(11) 0.017(10) 0.060(8) -0.010(9)
C9 0.080(7) 0.132(9) 0.093(8) 0.008(7) 0.043(6) 0.011(6)
C10 0.150(14) 0.163(15) 0.24(2) -0.014(14) 0.137(16) 0.011(12)
C11 0.148(13) 0.094(11) 0.135(12) -0.024(9) 0.032(10) -0.038(10)
C12 0.082(6) 0.068(6) 0.116(8) 0.007(5) 0.016(5) -0.015(5)
C13 0.074(6) 0.116(10) 0.114(8) -0.002(7) 0.029(5) -0.024(6)
C14 0.064(5) 0.086(8) 0.104(7) 0.008(6) 0.026(5) -0.002(5)
C15 0.071(7) 0.198(18) 0.128(12) 0.015(12) 0.057(8) 0.005(9)
C16 0.134(8) 0.043(6) 0.130(9) 0.016(6) 0.002(7) 0.002(6)
C17 0.194(17) 0.052(8) 0.175(14) 0.002(8) -0.028(13) 0.010(9)
C18 0.181(15) 0.098(11) 0.122(10) -0.021(9) 0.001(10) 0.070(11)
C19 0.120(8) 0.088(8) 0.086(7) -0.003(6) 0.005(6) 0.046(7)
F4 0.172(6) 0.120(6) 0.109(5) 0.002(4) 0.002(4) 0.087(5)
F6 0.183(7) 0.144(8) 0.150(7) 0.007(5) 0.083(6) 0.071(6)
F5 0.153(6) 0.069(5) 0.201(8) -0.032(5) -0.005(6) 0.007(4)
F3 0.218(8) 0.139(7) 0.096(5) 0.001(5) 0.000(5) 0.065(6)
F2 0.218(9) 0.230(10) 0.098(5) -0.006(6) 0.063(6) 0.090(8)
F1 0.297(16) 0.175(11) 0.119(8) -0.037(6) 0.013(9) -0.083(9)
F18 0.154(8) 0.327(15) 0.143(8) -0.039(8) 0.075(7) 0.015(7)
F15 0.172(9) 0.203(12) 0.269(13) -0.105(10) 0.046(8) -0.104(9)
F9 0.225(12) 0.111(8) 0.332(17) 0.044(10) 0.114(12) -0.038(8)
F16 0.200(9) 0.270(14) 0.312(13) -0.090(11) 0.173(9) -0.085(9)
F12 0.310(17) 0.172(12) 0.321(17) -0.109(13) 0.201(14) -0.036(11)
F14 0.279(12) 0.116(8) 0.312(14) -0.079(9) -0.085(10) 0.039(8)
F7 0.359(13) 0.226(12) 0.303(13) 0.004(10) 0.222(12) -0.121(10)
F13 0.343(13) 0.229(12) 0.194(9) -0.107(9) 0.130(10) -0.126(11)
F10 0.187(9) 0.268(14) 0.312(14) -0.087(11) 0.055(9) 0.093(10)
F11 0.54(3) 0.246(17) 0.334(19) 0.024(14) 0.36(2) 0.073(18)
F8 0.184(10) 0.193(12) 0.42(2) 0.000(13) -0.034(12) -0.118(10)
F17 0.230(11) 0.301(14) 0.249(12) 0.085(11) 0.148(10) 0.157(11)

loop_
_atom_type_symbol
_atom_type_description
_atom_type_scat_dispersion_real
_atom_type_scat_dispersion_imag
_atom_type_scat_source
C C 0.0033 0.0016 'International Tables Vol C Tables 4.2.6.8 and 6.1.1.4'
H H 0.0000 0.0000 'International Tables Vol C Tables 4.2.6.8 and 6.1.1.4'
F F 0.0171 0.0103 'International Tables Vol C Tables 4.2.6.8 and 6.1.1.4'
N N 0.0061 0.0033 'International Tables Vol C Tables 4.2.6.8 and 6.1.1.4'
O O 0.0106 0.0060 'International Tables Vol C Tables 4.2.6.8 and 6.1.1.4'
Tb Tb -0.1723 4.1537 'International Tables Vol C Tables 4.2.6.8 and 6.1.1.4'

loop_
_geom_angle_atom_site_label_1
_geom_angle_atom_site_label_2
_geom_angle_atom_site_label_3
_geom_angle
_geom_angle_site_symmetry_1
_geom_angle_site_symmetry_3
O1 Tb1 O4 77.8(2) . .
O1 Tb1 O3 86.5(2) . .
O4 Tb1 O3 71.5(2) . .
O1 Tb1 O6 106.0(2) . .
O4 Tb1 O6 148.2(2) . .
O3 Tb1 O6 139.4(2) . .
O1 Tb1 O5 75.6(2) . .
O4 Tb1 O5 79.1(2) . .
O3 Tb1 O5 148.3(2) . .
O6 Tb1 O5 71.7(2) . .
O1 Tb1 O2 72.5(2) . .
O4 Tb1 O2 135.1(2) . .
O3 Tb1 O2 73.8(2) . .
O6 Tb1 O2 73.7(2) . .
O5 Tb1 O2 123.2(2) . .
O1 Tb1 O7 149.3(2) . 7
O4 Tb1 O7 117.2(2) . 7
O3 Tb1 O7 74.7(2) . 7
O6 Tb1 O7 75.9(2) . 7
O5 Tb1 O7 131.4(2) . 7
O2 Tb1 O7 79.0(2) . 7
O1 Tb1 O7 147.0(2) . .
O4 Tb1 O7 77.0(2) . .
O3 Tb1 O7 105.1(2) . .
O6 Tb1 O7 85.3(2) . .
O5 Tb1 O7 78.9(2) . .
O2 Tb1 O7 140.2(2) . .
O7 Tb1 O7 63.1(2) 7 .
C2 O1 Tb1 136.2(7) . .
C4 O2 Tb1 134.1(6) . .
C7 O3 Tb1 133.0(8) . .
C9 O4 Tb1 132.6(8) . .
C12 O5 Tb1 135.0(7) . .
C14 O6 Tb1 134.7(7) . .
N1 O7 Tb1 121.2(5) . 7
N1 O7 Tb1 121.9(5) . .
Tb1 O7 Tb1 116.9(2) 7 .
C19 N1 C16 125.3(10) . .
C19 N1 O7 118.3(9) . .
C16 N1 O7 116.4(9) . .
C17 N2 C18 117.0(13) . .
F2 C1 F1 111.0(13) . .
F2 C1 F3 105.5(14) . .
F1 C1 F3 106.3(12) . .
F2 C1 C2 113.4(11) . .
F1 C1 C2 111.1(13) . .
F3 C1 C2 109.1(10) . .
O1 C2 C3 126.9(9) . .
O1 C2 C1 110.8(9) . .
C3 C2 C1 122.3(9) . .
C4 C3 C2 121.6(9) . .
O2 C4 C3 128.1(9) . .
O2 C4 C5 114.7(9) . .
C3 C4 C5 117.1(8) . .
F4 C5 F5 108.3(12) . .
F4 C5 F6 105.4(11) . .
F5 C5 F6 105.4(11) . .
F4 C5 C4 116.2(10) . .
F5 C5 C4 110.2(10) . .
F6 C5 C4 110.7(11) . .
F8 C6 F9 108(2) . .
F8 C6 F7 104.8(14) . .
F9 C6 F7 105.4(17) . .
F8 C6 C7 111.1(15) . .
F9 C6 C7 114.7(12) . .
F7 C6 C7 112.5(19) . .
O3 C7 C8 126.4(12) . .
O3 C7 C6 111.3(13) . .
C8 C7 C6 122.2(12) . .
C7 C8 C9 123.5(12) . .
O4 C9 C8 127.2(12) . .
O4 C9 C10 112.8(13) . .
C8 C9 C10 120.1(12) . .
F11 C10 F12 118(3) . .
F11 C10 F10 102.4(17) . .
F12 C10 F10 97(2) . .
F11 C10 C9 115.3(19) . .
F12 C10 C9 116.3(13) . .
F10 C10 C9 103.5(19) . .
F14 C11 F13 105.2(18) . .
F14 C11 F15 110.1(16) . .
F13 C11 F15 102.2(16) . .
F14 C11 C12 113.2(14) . .
F13 C11 C12 111.6(14) . .
F15 C11 C12 113.7(14) . .
O5 C12 C13 126.5(11) . .
O5 C12 C11 114.2(11) . .
C13 C12 C11 119.3(11) . .
C12 C13 C14 122.7(9) . .
O6 C14 C13 126.5(9) . .
O6 C14 C15 112.7(12) . .
C13 C14 C15 120.8(11) . .
F17 C15 F18 105(2) . .
F17 C15 F16 103.1(14) . .
F18 C15 F16 103.5(15) . .
F17 C15 C14 115.5(14) . .
F18 C15 C14 114.6(12) . .
F16 C15 C14 113.9(17) . .
N1 C16 C17 114.2(13) . .
N2 C17 C16 124.1(16) . .
N2 C18 C19 122.3(16) . .
N1 C19 C18 117.0(14) . .

loop_
_geom_bond_atom_site_label_1
_geom_bond_atom_site_label_2
_geom_bond_distance
_geom_bond_site_symmetry_2
Tb1 O1 2.301(7) .
Tb1 O4 2.335(6) .
Tb1 O3 2.340(6) .
Tb1 O6 2.355(7) .
Tb1 O5 2.357(6) .
Tb1 O2 2.376(6) .
Tb1 O7 2.431(6) 7
Tb1 O7 2.439(6) .
O1 C2 1.254(10) .
O2 C4 1.225(10) .
O3 C7 1.286(12) .
O4 C9 1.265(12) .
O5 C12 1.253(10) .
O6 C14 1.250(11) .
O7 N1 1.367(9) .
O7 Tb1 2.431(6) 7
N1 C19 1.326(13) .
N1 C16 1.352(14) .
N2 C17 1.33(2) .
N2 C18 1.37(2) .
C1 F2 1.263(15) .
C1 F1 1.268(18) .
C1 F3 1.363(15) .
C1 C2 1.551(14) .
C2 C3 1.392(13) .
C3 C4 1.363(13) .
C4 C5 1.511(14) .
C5 F4 1.292(13) .
C5 F5 1.316(15) .
C5 F6 1.351(14) .
C6 F8 1.25(2) .
C6 F9 1.271(18) .
C6 F7 1.275(19) .
C6 C7 1.517(19) .
C7 C8 1.328(18) .
C8 C9 1.337(18) .
C9 C10 1.57(2) .
C10 F11 1.20(2) .
C10 F12 1.24(2) .
C10 F10 1.35(3) .
C11 F14 1.219(19) .
C11 F13 1.260(18) .
C11 F15 1.284(18) .
C11 C12 1.520(17) .
C12 C13 1.363(15) .
C13 C14 1.390(15) .
C14 C15 1.492(16) .
C15 F17 1.20(2) .
C15 F18 1.247(19) .
C15 F16 1.283(19) .
C16 C17 1.408(18) .
C18 C19 1.377(17) .
